data_1548138
loop_
_publ_author_name
'Gourlay, Craig'
'Nielsen, David John'
'Evans, David J.'
'White, Jonathan'
'Young, Charles Graham'

_publ_section_title
;
 Models for Aerobic Carbon Monoxide Dehydrogenase: Synthesis,
 Characterization and Reactivity of Paramagnetic MoVO(\m-S)CuI Complexes
;
_journal_name_full 'Chemical Science'
_journal_paper_doi 10.1039/C7SC04239F
_journal_year 2017
_chemical_formula_sum 'C39 H65 B Cu Mo N10 O2 S'
_chemical_formula_weight 908.36
_chemical_name_common '[Tp(Pr)MoO(OC6H4-2-sBu)(mu-S)Cu(Me3TACN)]'
_space_group_crystal_system monoclinic
_space_group_IT_number 15
_space_group_name_H-M_alt i_1_2/c_1
_symmetry_space_group_name_Hall '-I 2yc'
_symmetry_space_group_name_H-M 'I 1 2/c 1'
_atom_sites_solution_hydrogens mixed
_audit_creation_method SHELXL-2016/6
_audit_update_record
;
2017-09-25 deposited with the CCDC.
2017-11-20 downloaded from the CCDC.
;
_cell_angle_alpha 90
_cell_angle_beta 92.546(9)
_cell_angle_gamma 90
_cell_formula_units_Z 8
_cell_length_a 22.477(3)
_cell_length_b 11.9547(18)
_cell_length_c 39.141(7)
_cell_measurement_reflns_used 1475
_cell_measurement_temperature 130.0(2)
_cell_measurement_theta_max 25.49
_cell_measurement_theta_min 2.21
_cell_volume 10507(3)
_computing_cell_refinement 'Bruker SMART'
_computing_data_collection 'Bruker SMART'
_computing_data_reduction 'Bruker SAINT'
_computing_structure_refinement 'SHELXL-2016/6 (Sheldrick, 2016)'
_diffrn_ambient_temperature 130.0(2)
_diffrn_measured_fraction_theta_full 0.998
_diffrn_measured_fraction_theta_max 0.933
_diffrn_measurement_device_type 'CCD area detector'
_diffrn_measurement_method 'phi and omega scans'
_diffrn_radiation_monochromator graphite
_diffrn_radiation_source 'sealed tube'
_diffrn_radiation_type MoK\a
_diffrn_radiation_wavelength 0.71073
_diffrn_reflns_av_R_equivalents 0.1414
_diffrn_reflns_av_unetI/netI 0.2711
_diffrn_reflns_Laue_measured_fraction_full 0.998
_diffrn_reflns_Laue_measured_fraction_max 0.933
_diffrn_reflns_limit_h_max 28
_diffrn_reflns_limit_h_min -24
_diffrn_reflns_limit_k_max 15
_diffrn_reflns_limit_k_min -15
_diffrn_reflns_limit_l_max 46
_diffrn_reflns_limit_l_min -51
_diffrn_reflns_number 32423
_diffrn_reflns_point_group_measured_fraction_full 0.998
_diffrn_reflns_point_group_measured_fraction_max 0.933
_diffrn_reflns_theta_full 25.242
_diffrn_reflns_theta_max 28.361
_diffrn_reflns_theta_min 1.781
_exptl_absorpt_coefficient_mu 0.721
_exptl_absorpt_correction_type none
_exptl_crystal_colour BROWN
_exptl_crystal_density_diffrn 1.148
_exptl_crystal_description PRISM
_exptl_crystal_F_000 3816
_exptl_crystal_size_max 0.278
_exptl_crystal_size_mid 0.162
_exptl_crystal_size_min 0.102
_refine_diff_density_max 0.774
_refine_diff_density_min -1.132
_refine_diff_density_rms 0.121
_refine_ls_extinction_method none
_refine_ls_goodness_of_fit_ref 0.845
_refine_ls_hydrogen_treatment constr
_refine_ls_matrix_type full
_refine_ls_number_parameters 534
_refine_ls_number_reflns 12239
_refine_ls_number_restraints 561
_refine_ls_restrained_S_all 0.831
_refine_ls_R_factor_all 0.1858
_refine_ls_R_factor_gt 0.0744
_refine_ls_shift/su_max 0.001
_refine_ls_shift/su_mean 0.000
_refine_ls_structure_factor_coef Fsqd
_refine_ls_weighting_details 'w=1/[\s^2^(Fo^2^)+(0.0561P)^2^] where P=(Fo^2^+2Fc^2^)/3'
_refine_ls_weighting_scheme calc
_refine_ls_wR_factor_gt 0.1477
_refine_ls_wR_factor_ref 0.1865
_reflns_Friedel_coverage 0.000
_reflns_number_gt 4797
_reflns_number_total 12239
_reflns_threshold_expression 'I > 2\s(I)'
_cod_data_source_file c7sc04239f2.cif
_cod_data_source_block TpiPrMoOOC6H4-2-sBu-mu-SCuMe3tcn_decg3
_cod_depositor_comments
;
The following automatic conversions were performed:

'_space_group_crystal_system' value 'MONOCLINIC' changed to
'monoclinic' according to
/home/data/users/saulius/crontab/automatic-downloads/rss-feeds/RSC/lib/dictionaries/cif_core.dic
dictionary named 'cif_core.dic' version 2.4.2 from 2011-04-26.

Automatic conversion script
Id: cif_fix_values 4973 2017-02-22 13:04:09Z antanas 
;
_cod_database_code 1548138
_shelx_shelxl_version_number 2016/6
_shelx_space_group_comment
;
The symmetry employed for this shelxl refinement is uniquely defined
by the following loop, which should always be used as a source of
symmetry information in preference to the above space-group names.
They are only intended as comments.
;

loop_
_space_group_symop_operation_xyz
'x, y, z'
'-x, y, -z+1/2'
'x+1/2, y+1/2, z+1/2'
'-x+1/2, y+1/2, -z+1'
'-x, -y, -z'
'x, -y, z-1/2'
'-x+1/2, -y+1/2, -z+1/2'
'x+1/2, -y+1/2, z'

loop_
_atom_site_label
_atom_site_type_symbol
_atom_site_fract_x
_atom_site_fract_y
_atom_site_fract_z
_atom_site_U_iso_or_equiv
_atom_site_adp_type
_atom_site_occupancy
_atom_site_site_symmetry_order
_atom_site_calc_flag
_atom_site_refinement_flags_posn
_atom_site_refinement_flags_adp
_atom_site_refinement_flags_occupancy
_atom_site_disorder_assembly
_atom_site_disorder_group
C33 C 0.1458(3) 0.7534(6) 0.17717(19) 0.0300(16) Uani 1 1 d . . . . .
H33 H 0.124048 0.763491 0.196590 0.036 Uiso 1 1 calc R U . . .
C34 C 0.1361(3) 0.8075(6) 0.14681(19) 0.0344(17) Uani 1 1 d . . . . .
H34 H 0.107300 0.861610 0.141733 0.041 Uiso 1 1 calc R U . . .
C35 C 0.1782(3) 0.7653(6) 0.12468(18) 0.0271(15) Uani 1 1 d . . . . .
C36 C 0.1845(3) 0.7898(6) 0.08704(18) 0.0312(15) Uani 1 1 d . . . . .
H36 H 0.223537 0.763235 0.080397 0.037 Uiso 1 1 calc R U . . .
C38 C 0.1803(4) 0.9149(6) 0.0799(2) 0.061(3) Uani 1 1 d . . . . .
H38A H 0.184375 0.928080 0.055895 0.091 Uiso 1 1 calc R U . . .
H38B H 0.142327 0.942291 0.086499 0.091 Uiso 1 1 calc R U . . .
H38C H 0.211472 0.953155 0.092695 0.091 Uiso 1 1 calc R U . . .
C37 C 0.1365(3) 0.7270(6) 0.0661(2) 0.042(2) Uani 1 1 d . . . . .
H37A H 0.140459 0.742560 0.042242 0.064 Uiso 1 1 calc R U . . .
H37B H 0.140815 0.648111 0.070036 0.064 Uiso 1 1 calc R U . . .
H37C H 0.097896 0.750763 0.072806 0.064 Uiso 1 1 calc R U . . .
C13 C 0.3161(3) 0.6570(6) 0.2344(2) 0.0395(19) Uani 1 1 d . . . . .
H13 H 0.299700 0.669025 0.255481 0.047 Uiso 1 1 calc R U . . .
C14 C 0.3761(3) 0.6686(7) 0.2274(2) 0.050(2) Uani 1 1 d . . . . .
H14 H 0.407308 0.689000 0.242596 0.059 Uiso 1 1 calc R U . . .
C15 C 0.3791(3) 0.6432(6) 0.1931(2) 0.0338(17) Uani 1 1 d . . . . .
C16 C 0.4347(3) 0.6426(7) 0.1731(2) 0.0434(19) Uani 1 1 d . . . . .
H16 H 0.426006 0.604654 0.151268 0.052 Uiso 1 1 calc R U . . .
C18 C 0.4845(3) 0.5756(7) 0.1934(2) 0.055(2) Uani 1 1 d . . . . .
H18A H 0.520064 0.575137 0.180664 0.083 Uiso 1 1 calc R U . . .
H18B H 0.492681 0.610489 0.215191 0.083 Uiso 1 1 calc R U . . .
H18C H 0.471394 0.500186 0.196758 0.083 Uiso 1 1 calc R U . . .
C17 C 0.4562(4) 0.7636(7) 0.1656(3) 0.074(3) Uani 1 1 d . . . . .
H17A H 0.491638 0.760524 0.152878 0.111 Uiso 1 1 calc R U . . .
H17B H 0.425591 0.802774 0.152590 0.111 Uiso 1 1 calc R U . . .
H17C H 0.464504 0.802103 0.186835 0.111 Uiso 1 1 calc R U . . .
C23 C 0.1812(3) 0.3987(6) 0.2021(2) 0.0385(19) Uani 1 1 d . . . . .
H23 H 0.159330 0.402477 0.221712 0.046 Uiso 1 1 calc R U . . .
C24 C 0.1870(3) 0.3065(6) 0.1818(2) 0.043(2) Uani 1 1 d . . . . .
H24 H 0.170103 0.236385 0.184776 0.051 Uiso 1 1 calc R U . . .
C25 C 0.2233(3) 0.3393(6) 0.15576(19) 0.0323(17) Uani 1 1 d . . . . .
C26 C 0.2429(3) 0.2704(6) 0.1263(2) 0.0390(18) Uani 1 1 d . . . . .
H26 H 0.271265 0.314985 0.113662 0.047 Uiso 1 1 calc R U . . .
C28 C 0.2740(6) 0.1665(9) 0.1384(3) 0.136(6) Uani 1 1 d . . . . .
H28A H 0.306475 0.185893 0.154030 0.204 Uiso 1 1 calc R U . . .
H28B H 0.246469 0.119456 0.149789 0.204 Uiso 1 1 calc R U . . .
H28C H 0.289001 0.127190 0.119201 0.204 Uiso 1 1 calc R U . . .
C27 C 0.1932(4) 0.2395(9) 0.1023(3) 0.089(4) Uani 1 1 d . . . . .
H27A H 0.172935 0.305927 0.094339 0.134 Uiso 1 1 calc R U . . .
H27B H 0.208329 0.200055 0.083149 0.134 Uiso 1 1 calc R U . . .
H27C H 0.165797 0.192321 0.113738 0.134 Uiso 1 1 calc R U . . .
C39 C 0.3712(3) 0.4150(6) 0.09144(18) 0.0256(15) Uani 1 1 d . . . . .
C40 C 0.4239(3) 0.3497(6) 0.09558(19) 0.0325(17) Uani 1 1 d D . . . .
C41 C 0.4434(3) 0.2969(6) 0.0665(2) 0.0393(19) Uani 1 1 d . . . . .
H41 H 0.477838 0.253914 0.068679 0.047 Uiso 1 1 calc R U . . .
C42 C 0.4150(3) 0.3041(6) 0.0349(2) 0.0341(17) Uani 1 1 d . . . . .
H42 H 0.429323 0.265461 0.016377 0.041 Uiso 1 1 calc R U . . .
C43 C 0.3639(3) 0.3709(6) 0.03121(19) 0.0292(16) Uani 1 1 d . . . . .
H43 H 0.344183 0.378000 0.009930 0.035 Uiso 1 1 calc R U . . .
C44 C 0.3429(3) 0.4266(6) 0.05936(17) 0.0271(15) Uani 1 1 d . . . . .
H44 H 0.309484 0.472133 0.056711 0.032 Uiso 1 1 calc R U . . .
C45 C 0.4622(8) 0.3464(12) 0.1280(5) 0.041(2) Uani 0.460(10) 1 d D U P A 1
H45 H 0.441039 0.388540 0.145146 0.049 Uiso 0.460(10) 1 calc R U P A 1
C47 C 0.4700(8) 0.2297(12) 0.1415(4) 0.057(3) Uani 0.460(10) 1 d D U P A 1
H47A H 0.431163 0.194364 0.141174 0.069 Uiso 0.460(10) 1 calc R U P A 1
H47B H 0.494039 0.188476 0.125821 0.069 Uiso 0.460(10) 1 calc R U P A 1
C46 C 0.5239(9) 0.400(2) 0.1259(5) 0.061(7) Uani 0.460(10) 1 d . . P A 1
H46A H 0.544992 0.393828 0.147733 0.092 Uiso 0.460(10) 1 calc R U P A 1
H46B H 0.545877 0.362099 0.108897 0.092 Uiso 0.460(10) 1 calc R U P A 1
H46C H 0.519591 0.477431 0.119886 0.092 Uiso 0.460(10) 1 calc R U P A 1
C48 C 0.4980(10) 0.217(2) 0.1768(4) 0.102(9) Uani 0.460(10) 1 d D . P A 1
H48A H 0.500556 0.138544 0.182498 0.154 Uiso 0.460(10) 1 calc R U P A 1
H48B H 0.537259 0.248416 0.177547 0.154 Uiso 0.460(10) 1 calc R U P A 1
H48C H 0.474141 0.254327 0.192959 0.154 Uiso 0.460(10) 1 calc R U P A 1
C45A C 0.4506(5) 0.3261(12) 0.1315(4) 0.041(2) Uani 0.540(10) 1 d D U P A 2
H45A H 0.437833 0.385544 0.146781 0.049 Uiso 0.540(10) 1 calc R U P A 2
C46A C 0.4330(8) 0.2157(12) 0.1462(5) 0.072(6) Uani 0.540(10) 1 d D U P A 2
H46D H 0.390402 0.211808 0.146853 0.108 Uiso 0.540(10) 1 calc R U P A 2
H46E H 0.447111 0.156202 0.132259 0.108 Uiso 0.540(10) 1 calc R U P A 2
H46F H 0.450206 0.208531 0.169019 0.108 Uiso 0.540(10) 1 calc R U P A 2
C47A C 0.5173(5) 0.3287(13) 0.1310(5) 0.057(3) Uani 0.540(10) 1 d D U P A 2
H47C H 0.530910 0.261083 0.120097 0.069 Uiso 0.540(10) 1 calc R U P A 2
H47D H 0.533588 0.328865 0.154381 0.069 Uiso 0.540(10) 1 calc R U P A 2
C48A C 0.5412(8) 0.4281(12) 0.1126(5) 0.059(5) Uani 0.540(10) 1 d D . P A 2
H48D H 0.583862 0.424770 0.113240 0.088 Uiso 0.540(10) 1 calc R U P A 2
H48E H 0.526088 0.427654 0.089298 0.088 Uiso 0.540(10) 1 calc R U P A 2
H48F H 0.528768 0.495490 0.123608 0.088 Uiso 0.540(10) 1 calc R U P A 2
C3 C 0.4746(3) 0.8270(6) 0.0360(2) 0.042(2) Uani 1 1 d . . . . .
H3B H 0.508927 0.827991 0.021812 0.050 Uiso 1 1 calc R U . . .
H3A H 0.489200 0.833406 0.059600 0.050 Uiso 1 1 calc R U . . .
C4 C 0.4376(3) 0.9259(6) 0.0275(3) 0.057(3) Uani 1 1 d . . . . .
H4B H 0.456987 0.991454 0.037364 0.069 Uiso 1 1 calc R U . . .
H4A H 0.435755 0.935407 0.002816 0.069 Uiso 1 1 calc R U . . .
C5 C 0.3307(4) 0.9383(7) 0.0121(2) 0.056(2) Uani 1 1 d . . . . .
H5B H 0.340087 1.005884 -0.000262 0.067 Uiso 1 1 calc R U . . .
H5A H 0.292892 0.950130 0.022524 0.067 Uiso 1 1 calc R U . . .
C6 C 0.3240(3) 0.8465(6) -0.0123(2) 0.051(2) Uani 1 1 d . . . . .
H6B H 0.355264 0.852474 -0.028540 0.062 Uiso 1 1 calc R U . . .
H6A H 0.286238 0.855419 -0.025030 0.062 Uiso 1 1 calc R U . . .
C1 C 0.3704(3) 0.6600(7) -0.0124(2) 0.048(2) Uani 1 1 d . . . . .
H1B H 0.363343 0.660313 -0.037017 0.058 Uiso 1 1 calc R U . . .
H1A H 0.364059 0.584210 -0.004521 0.058 Uiso 1 1 calc R U . . .
C2 C 0.4329(3) 0.6895(7) -0.0048(2) 0.0408(19) Uani 1 1 d . . . . .
H2B H 0.443479 0.752541 -0.018909 0.049 Uiso 1 1 calc R U . . .
H2A H 0.457957 0.626833 -0.010658 0.049 Uiso 1 1 calc R U . . .
C8 C 0.4778(3) 0.6291(6) 0.0493(2) 0.045(2) Uani 1 1 d . . . . .
H8C H 0.457120 0.559500 0.045923 0.068 Uiso 1 1 calc R U . . .
H8A H 0.516807 0.623432 0.040350 0.068 Uiso 1 1 calc R U . . .
H8B H 0.481454 0.645679 0.073310 0.068 Uiso 1 1 calc R U . . .
C9 C 0.3686(4) 0.9999(7) 0.0669(2) 0.060(3) Uani 1 1 d . . . . .
H9A H 0.398891 0.987838 0.084521 0.090 Uiso 1 1 calc R U . . .
H9B H 0.371472 1.074869 0.058323 0.090 Uiso 1 1 calc R U . . .
H9C H 0.330075 0.988975 0.076026 0.090 Uiso 1 1 calc R U . . .
C7 C 0.2682(3) 0.6788(6) 0.0003(2) 0.047(2) Uani 1 1 d . . . . .
H7B H 0.239232 0.726519 0.010134 0.071 Uiso 1 1 calc R U . . .
H7A H 0.256968 0.665271 -0.023335 0.071 Uiso 1 1 calc R U . . .
H7C H 0.270084 0.608982 0.012383 0.071 Uiso 1 1 calc R U . . .
C60 C 0.0875(3) 0.5045(7) 0.1296(2) 0.052(2) Uani 1 1 d . . . . .
H60A H 0.125788 0.539665 0.128977 0.078 Uiso 1 1 calc R U . . .
H60B H 0.089608 0.442950 0.145397 0.078 Uiso 1 1 calc R U . . .
H60C H 0.058711 0.557798 0.136894 0.078 Uiso 1 1 calc R U . . .
C61 C 0.0700(3) 0.4642(6) 0.0963(2) 0.0345(19) Uani 1 1 d . . . . .
B1 B 0.2199(3) 0.6017(6) 0.2017(2) 0.0249(14) Uani 1 1 d . . . . .
H H 0.200509 0.617616 0.224510 0.030 Uiso 1 1 d R U . . .
Cu1 Cu 0.36049(4) 0.74751(8) 0.05400(2) 0.0324(3) Uani 1 1 d . . . . .
Mo1 Mo 0.28279(3) 0.57392(5) 0.12462(2) 0.02276(16) Uani 1 1 d . . . . .
N2 N 0.4446(2) 0.7185(4) 0.03157(15) 0.0274(12) Uani 1 1 d . . . . .
N3 N 0.3765(2) 0.9211(5) 0.03917(16) 0.0348(13) Uani 1 1 d . . . . .
N1 N 0.3261(2) 0.7325(5) 0.00264(15) 0.0324(12) Uani 1 1 d . . . . .
N4 N 0.0567(3) 0.4330(5) 0.06953(18) 0.0439(17) Uani 1 1 d . . . . .
N31 N 0.2122(2) 0.6885(4) 0.14210(14) 0.0217(11) Uani 1 1 d . . . . .
N32 N 0.1920(2) 0.6832(4) 0.17445(14) 0.0221(12) Uani 1 1 d . . . . .
N11 N 0.3240(2) 0.6161(4) 0.17983(14) 0.0240(12) Uani 1 1 d . . . . .
N12 N 0.2865(2) 0.6261(4) 0.20622(14) 0.0244(12) Uani 1 1 d . . . . .
N21 N 0.2383(2) 0.4474(4) 0.16026(14) 0.0241(12) Uani 1 1 d . . . . .
N22 N 0.2124(2) 0.4823(5) 0.18907(15) 0.0277(13) Uani 1 1 d . . . . .
O1 O 0.23463(18) 0.5303(4) 0.09331(12) 0.0279(11) Uani 1 1 d . . . . .
O2 O 0.34800(19) 0.4620(4) 0.11996(12) 0.0281(11) Uani 1 1 d . . . . .
S1 S 0.33472(8) 0.72122(16) 0.10483(5) 0.0341(5) Uani 1 1 d . . . . .

loop_
_atom_site_aniso_label
_atom_site_aniso_U_11
_atom_site_aniso_U_22
_atom_site_aniso_U_33
_atom_site_aniso_U_23
_atom_site_aniso_U_13
_atom_site_aniso_U_12
C33 0.026(3) 0.034(4) 0.030(3) -0.007(3) 0.003(3) 0.006(3)
C34 0.032(4) 0.036(4) 0.035(3) -0.003(3) 0.003(3) 0.007(3)
C35 0.028(3) 0.023(3) 0.030(3) 0.001(2) 0.002(2) 0.001(2)
C36 0.030(4) 0.033(3) 0.030(3) 0.002(3) 0.003(2) 0.005(3)
C38 0.085(7) 0.034(4) 0.063(7) 0.010(4) 0.003(5) 0.003(4)
C37 0.047(5) 0.042(5) 0.038(5) 0.003(4) -0.006(3) -0.003(3)
C13 0.038(3) 0.049(5) 0.030(3) -0.016(3) -0.007(2) 0.010(3)
C14 0.038(3) 0.071(6) 0.039(3) -0.022(4) -0.007(3) 0.007(4)
C15 0.028(2) 0.038(4) 0.035(3) -0.009(3) -0.004(2) 0.004(3)
C16 0.025(3) 0.058(4) 0.047(5) -0.009(4) -0.003(3) -0.004(3)
C18 0.033(4) 0.083(6) 0.049(5) -0.008(5) -0.007(4) 0.007(4)
C17 0.057(6) 0.066(5) 0.097(9) -0.003(5) -0.014(5) -0.023(4)
C23 0.047(4) 0.028(3) 0.042(4) 0.004(3) 0.020(3) -0.001(3)
C24 0.054(5) 0.029(3) 0.046(4) 0.001(3) 0.015(3) -0.004(3)
C25 0.041(4) 0.020(3) 0.036(4) -0.006(2) 0.005(3) -0.007(2)
C26 0.039(4) 0.038(4) 0.040(4) -0.014(3) 0.000(3) 0.002(3)
C28 0.243(14) 0.102(7) 0.056(7) -0.045(6) -0.058(8) 0.119(8)
C27 0.060(6) 0.134(10) 0.072(7) -0.061(7) -0.016(5) 0.006(5)
C39 0.024(3) 0.027(4) 0.027(2) -0.002(2) 0.007(2) 0.004(2)
C40 0.025(3) 0.039(4) 0.034(3) -0.001(3) 0.003(2) 0.007(3)
C41 0.033(4) 0.049(5) 0.036(3) -0.006(3) 0.005(3) 0.010(3)
C42 0.032(3) 0.039(4) 0.032(3) -0.005(3) 0.007(3) 0.001(3)
C43 0.031(3) 0.028(4) 0.030(3) -0.005(3) 0.010(3) -0.003(3)
C44 0.029(3) 0.023(4) 0.029(3) -0.002(3) 0.004(2) 0.006(3)
C45 0.031(4) 0.058(5) 0.034(4) -0.003(3) 0.002(3) 0.013(4)
C47 0.031(4) 0.067(6) 0.074(8) 0.016(6) 0.000(5) 0.015(5)
C46 0.045(6) 0.119(18) 0.021(12) -0.017(12) 0.014(7) -0.016(9)
C48 0.108(19) 0.11(2) 0.083(9) 0.021(10) -0.021(9) 0.052(16)
C45A 0.031(4) 0.058(5) 0.034(3) -0.003(3) 0.001(3) 0.013(4)
C46A 0.052(8) 0.085(7) 0.077(13) 0.029(8) -0.021(9) -0.013(7)
C47A 0.031(4) 0.067(6) 0.074(8) 0.015(6) 0.000(5) 0.015(4)
C48A 0.058(11) 0.062(8) 0.057(12) -0.003(8) -0.003(9) -0.005(8)
C3 0.031(3) 0.029(3) 0.065(6) 0.000(3) 0.006(4) -0.008(2)
C4 0.037(3) 0.029(4) 0.108(7) 0.011(4) 0.027(4) -0.002(3)
C5 0.055(4) 0.042(4) 0.069(4) 0.017(4) -0.007(4) 0.000(4)
C6 0.043(5) 0.045(3) 0.063(5) 0.021(3) -0.018(4) -0.011(3)
C1 0.033(3) 0.066(5) 0.046(5) -0.012(4) -0.005(3) 0.006(3)
C2 0.032(3) 0.053(5) 0.036(3) -0.007(3) -0.005(3) 0.008(3)
C8 0.040(4) 0.040(4) 0.055(5) 0.018(4) -0.005(4) 0.005(3)
C9 0.082(7) 0.043(5) 0.057(5) -0.011(4) 0.021(5) -0.001(5)
C7 0.028(3) 0.057(5) 0.057(6) 0.014(5) -0.002(4) -0.015(3)
C60 0.054(6) 0.056(6) 0.045(4) -0.005(4) -0.002(4) -0.012(4)
C61 0.031(4) 0.030(4) 0.043(4) 0.002(3) 0.001(3) -0.008(3)
B1 0.031(3) 0.025(3) 0.019(3) -0.006(2) 0.001(3) 0.002(2)
Cu1 0.0324(5) 0.0305(5) 0.0346(6) 0.0050(5) 0.0060(4) -0.0016(4)
Mo1 0.0238(3) 0.0230(3) 0.0215(3) -0.0019(3) 0.0015(2) 0.0021(3)
N2 0.024(2) 0.026(3) 0.032(3) 0.004(2) -0.0024(19) -0.0028(19)
N3 0.034(3) 0.027(2) 0.044(3) 0.003(2) 0.013(2) 0.003(2)
N1 0.021(3) 0.038(3) 0.038(2) 0.009(3) 0.001(2) -0.004(2)
N4 0.042(4) 0.043(4) 0.046(3) -0.004(3) -0.002(3) -0.005(3)
N31 0.026(3) 0.017(3) 0.023(2) -0.004(2) 0.0021(19) -0.0011(19)
N32 0.021(3) 0.024(3) 0.022(2) -0.006(2) 0.0011(19) -0.001(2)
N11 0.028(2) 0.023(3) 0.021(2) -0.003(2) -0.0022(17) 0.003(2)
N12 0.031(2) 0.022(3) 0.021(2) -0.002(2) -0.0011(18) 0.003(2)
N21 0.030(3) 0.019(2) 0.023(3) -0.0059(18) 0.001(2) -0.004(2)
N22 0.036(3) 0.022(2) 0.025(3) -0.002(2) 0.007(2) -0.002(2)
O1 0.026(2) 0.033(3) 0.025(2) -0.011(2) -0.0013(18) 0.007(2)
O2 0.028(2) 0.033(3) 0.023(2) -0.001(2) 0.005(2) 0.0082(18)
S1 0.0325(11) 0.0338(12) 0.0366(12) 0.0049(9) 0.0074(9) -0.0012(9)

loop_
_atom_type_symbol
_atom_type_description
_atom_type_scat_dispersion_real
_atom_type_scat_dispersion_imag
_atom_type_scat_source
C C 0.0033 0.0016 'International Tables Vol C Tables 4.2.6.8 and 6.1.1.4'
H H 0.0000 0.0000 'International Tables Vol C Tables 4.2.6.8 and 6.1.1.4'
B B 0.0013 0.0007 'International Tables Vol C Tables 4.2.6.8 and 6.1.1.4'
Cu Cu 0.3201 1.2651 'International Tables Vol C Tables 4.2.6.8 and 6.1.1.4'
Mo Mo -1.6832 0.6857 'International Tables Vol C Tables 4.2.6.8 and 6.1.1.4'
N N 0.0061 0.0033 'International Tables Vol C Tables 4.2.6.8 and 6.1.1.4'
O O 0.0106 0.0060 'International Tables Vol C Tables 4.2.6.8 and 6.1.1.4'
S S 0.1246 0.1234 'International Tables Vol C Tables 4.2.6.8 and 6.1.1.4'

loop_
_geom_angle_atom_site_label_1
_geom_angle_atom_site_label_2
_geom_angle_atom_site_label_3
_geom_angle
N32 C33 C34 108.8(6)
N32 C33 H33 125.6
C34 C33 H33 125.6
C33 C34 C35 106.3(6)
C33 C34 H34 126.8
C35 C34 H34 126.8
N31 C35 C34 108.2(6)
N31 C35 C36 123.0(6)
C34 C35 C36 128.7(6)
C35 C36 C38 111.2(6)
C35 C36 C37 109.5(6)
C38 C36 C37 110.4(6)
C35 C36 H36 108.6
C38 C36 H36 108.6
C37 C36 H36 108.6
C36 C38 H38A 109.5
C36 C38 H38B 109.5
H38A C38 H38B 109.5
C36 C38 H38C 109.5
H38A C38 H38C 109.5
H38B C38 H38C 109.5
C36 C37 H37A 109.5
C36 C37 H37B 109.5
H37A C37 H37B 109.5
C36 C37 H37C 109.5
H37A C37 H37C 109.5
H37B C37 H37C 109.5
N12 C13 C14 108.8(7)
N12 C13 H13 125.6
C14 C13 H13 125.6
C15 C14 C13 104.9(7)
C15 C14 H14 127.6
C13 C14 H14 127.6
N11 C15 C14 110.0(7)
N11 C15 C16 124.2(7)
C14 C15 C16 125.8(7)
C15 C16 C17 111.4(7)
C15 C16 C18 109.3(7)
C17 C16 C18 110.5(6)
C15 C16 H16 108.5
C17 C16 H16 108.5
C18 C16 H16 108.5
C16 C18 H18A 109.5
C16 C18 H18B 109.5
H18A C18 H18B 109.5
C16 C18 H18C 109.5
H18A C18 H18C 109.5
H18B C18 H18C 109.5
C16 C17 H17A 109.5
C16 C17 H17B 109.5
H17A C17 H17B 109.5
C16 C17 H17C 109.5
H17A C17 H17C 109.5
H17B C17 H17C 109.5
N22 C23 C24 108.4(7)
N22 C23 H23 125.8
C24 C23 H23 125.8
C23 C24 C25 105.9(7)
C23 C24 H24 127.1
C25 C24 H24 127.1
N21 C25 C24 109.1(7)
N21 C25 C26 123.2(7)
C24 C25 C26 127.7(7)
C27 C26 C28 109.0(8)
C27 C26 C25 112.7(7)
C28 C26 C25 111.2(7)
C27 C26 H26 107.9
C28 C26 H26 107.9
C25 C26 H26 107.9
C26 C28 H28A 109.5
C26 C28 H28B 109.5
H28A C28 H28B 109.5
C26 C28 H28C 109.5
H28A C28 H28C 109.5
H28B C28 H28C 109.5
C26 C27 H27A 109.5
C26 C27 H27B 109.5
H27A C27 H27B 109.5
C26 C27 H27C 109.5
H27A C27 H27C 109.5
H27B C27 H27C 109.5
O2 C39 C44 121.3(6)
O2 C39 C40 118.5(6)
C44 C39 C40 120.2(6)
C41 C40 C39 116.6(7)
C41 C40 C45 119.4(10)
C39 C40 C45 123.6(10)
C41 C40 C45A 123.0(9)
C39 C40 C45A 119.7(8)
C42 C41 C40 124.1(7)
C42 C41 H41 117.9
C40 C41 H41 117.9
C41 C42 C43 118.5(7)
C41 C42 H42 120.8
C43 C42 H42 120.8
C44 C43 C42 119.8(7)
C44 C43 H43 120.1
C42 C43 H43 120.1
C43 C44 C39 120.8(6)
C43 C44 H44 119.6
C39 C44 H44 119.6
C40 C45 C47 112.2(12)
C40 C45 C46 115.5(14)
C47 C45 C46 108.3(15)
C40 C45 H45 106.8
C47 C45 H45 106.8
C46 C45 H45 106.8
C48 C47 C45 117.4(15)
C48 C47 H47A 107.9
C45 C47 H47A 107.9
C48 C47 H47B 107.9
C45 C47 H47B 107.9
H47A C47 H47B 107.2
C45 C46 H46A 109.5
C45 C46 H46B 109.5
H46A C46 H46B 109.5
C45 C46 H46C 109.5
H46A C46 H46C 109.5
H46B C46 H46C 109.5
C47 C48 H48A 109.5
C47 C48 H48B 109.5
H48A C48 H48B 109.5
C47 C48 H48C 109.5
H48A C48 H48C 109.5
H48B C48 H48C 109.5
C47A C45A C46A 107.7(11)
C47A C45A C40 109.6(11)
C46A C45A C40 114.6(12)
C47A C45A H45A 108.3
C46A C45A H45A 108.3
C40 C45A H45A 108.3
C45A C46A H46D 109.5
C45A C46A H46E 109.5
H46D C46A H46E 109.5
C45A C46A H46F 109.5
H46D C46A H46F 109.5
H46E C46A H46F 109.5
C45A C47A C48A 113.6(12)
C45A C47A H47C 108.8
C48A C47A H47C 108.8
C45A C47A H47D 108.8
C48A C47A H47D 108.8
H47C C47A H47D 107.7
C47A C48A H48D 109.5
C47A C48A H48E 109.5
H48D C48A H48E 109.5
C47A C48A H48F 109.5
H48D C48A H48F 109.5
H48E C48A H48F 109.5
N2 C3 C4 115.4(6)
N2 C3 H3B 108.4
C4 C3 H3B 108.4
N2 C3 H3A 108.4
C4 C3 H3A 108.4
H3B C3 H3A 107.5
N3 C4 C3 115.1(6)
N3 C4 H4B 108.5
C3 C4 H4B 108.5
N3 C4 H4A 108.5
C3 C4 H4A 108.5
H4B C4 H4A 107.5
N3 C5 C6 114.8(7)
N3 C5 H5B 108.6
C6 C5 H5B 108.6
N3 C5 H5A 108.6
C6 C5 H5A 108.6
H5B C5 H5A 107.5
C5 C6 N1 115.5(7)
C5 C6 H6B 108.4
N1 C6 H6B 108.4
C5 C6 H6A 108.4
N1 C6 H6A 108.4
H6B C6 H6A 107.5
N1 C1 C2 116.1(7)
N1 C1 H1B 108.3
C2 C1 H1B 108.3
N1 C1 H1A 108.3
C2 C1 H1A 108.3
H1B C1 H1A 107.4
C1 C2 N2 112.3(6)
C1 C2 H2B 109.2
N2 C2 H2B 109.1
C1 C2 H2A 109.1
N2 C2 H2A 109.1
H2B C2 H2A 107.9
N2 C8 H8C 109.5
N2 C8 H8A 109.5
H8C C8 H8A 109.5
N2 C8 H8B 109.5
H8C C8 H8B 109.5
H8A C8 H8B 109.5
N3 C9 H9A 109.5
N3 C9 H9B 109.5
H9A C9 H9B 109.5
N3 C9 H9C 109.5
H9A C9 H9C 109.5
H9B C9 H9C 109.5
N1 C7 H7B 109.5
N1 C7 H7A 109.5
H7B C7 H7A 109.5
N1 C7 H7C 109.5
H7B C7 H7C 109.5
H7A C7 H7C 109.5
C61 C60 H60A 109.5
C61 C60 H60B 109.5
H60A C60 H60B 109.5
C61 C60 H60C 109.5
H60A C60 H60C 109.5
H60B C60 H60C 109.5
N4 C61 C60 179.1(9)
N22 B1 N12 108.2(5)
N22 B1 N32 109.2(6)
N12 B1 N32 108.8(6)
N22 B1 H 114.3
N12 B1 H 108.5
N32 B1 H 107.8
S1 Cu1 N1 140.41(16)
S1 Cu1 N2 129.92(17)
N1 Cu1 N2 83.7(2)
S1 Cu1 N3 116.37(17)
N1 Cu1 N3 83.5(2)
N2 Cu1 N3 83.5(2)
O1 Mo1 O2 100.19(19)
O1 Mo1 N31 88.31(19)
O2 Mo1 N31 167.2(2)
O1 Mo1 S1 108.45(17)
O2 Mo1 S1 95.61(14)
N31 Mo1 S1 90.67(14)
O1 Mo1 N21 87.4(2)
O2 Mo1 N21 87.49(18)
N31 Mo1 N21 83.33(19)
S1 Mo1 N21 162.92(14)
O1 Mo1 N11 160.8(2)
O2 Mo1 N11 88.09(18)
N31 Mo1 N11 81.03(19)
S1 Mo1 N11 87.69(14)
N21 Mo1 N11 75.61(19)
C8 N2 C3 111.6(6)
C8 N2 C2 110.6(6)
C3 N2 C2 112.4(6)
C8 N2 Cu1 111.4(4)
C3 N2 Cu1 102.5(4)
C2 N2 Cu1 108.0(4)
C9 N3 C5 110.2(6)
C9 N3 C4 110.8(6)
C5 N3 C4 114.0(7)
C9 N3 Cu1 112.9(5)
C5 N3 Cu1 102.0(5)
C4 N3 Cu1 106.7(4)
C7 N1 C1 109.7(6)
C7 N1 C6 111.6(6)
C1 N1 C6 113.3(6)
C7 N1 Cu1 112.7(5)
C1 N1 Cu1 101.8(4)
C6 N1 Cu1 107.4(5)
C35 N31 N32 107.1(5)
C35 N31 Mo1 130.9(5)
N32 N31 Mo1 121.8(4)
C33 N32 N31 109.5(6)
C33 N32 B1 128.8(6)
N31 N32 B1 121.6(5)
C15 N11 N12 105.8(6)
C15 N11 Mo1 135.5(5)
N12 N11 Mo1 118.6(4)
C13 N12 N11 110.6(6)
C13 N12 B1 127.4(6)
N11 N12 B1 122.0(6)
C25 N21 N22 106.9(6)
C25 N21 Mo1 131.4(5)
N22 N21 Mo1 120.9(4)
C23 N22 N21 109.9(6)
C23 N22 B1 129.2(6)
N21 N22 B1 120.9(5)
C39 O2 Mo1 130.9(4)
Cu1 S1 Mo1 126.99(10)

loop_
_geom_bond_atom_site_label_1
_geom_bond_atom_site_label_2
_geom_bond_distance
C33 N32 1.343(8)
C33 C34 1.362(9)
C33 H33 0.9300
C34 C35 1.405(9)
C34 H34 0.9300
C35 N31 1.359(8)
C35 C36 1.515(9)
C36 C38 1.523(9)
C36 C37 1.524(9)
C36 H36 0.9800
C38 H38A 0.9600
C38 H38B 0.9600
C38 H38C 0.9600
C37 H37A 0.9600
C37 H37B 0.9600
C37 H37C 0.9600
C13 N12 1.315(8)
C13 C14 1.395(10)
C13 H13 0.9300
C14 C15 1.382(10)
C14 H14 0.9300
C15 N11 1.360(8)
C15 C16 1.505(10)
C16 C17 1.557(10)
C16 C18 1.563(10)
C16 H16 0.9800
C18 H18A 0.9600
C18 H18B 0.9600
C18 H18C 0.9600
C17 H17A 0.9600
C17 H17B 0.9600
C17 H17C 0.9600
C23 N22 1.335(8)
C23 C24 1.369(9)
C23 H23 0.9300
C24 C25 1.390(10)
C24 H24 0.9300
C25 N21 1.345(8)
C25 C26 1.501(10)
C26 C27 1.475(10)
C26 C28 1.493(11)
C26 H26 0.9800
C28 H28A 0.9600
C28 H28B 0.9600
C28 H28C 0.9600
C27 H27A 0.9600
C27 H27B 0.9600
C27 H27C 0.9600
C39 O2 1.373(7)
C39 C44 1.389(9)
C39 C40 1.423(9)
C40 C41 1.388(10)
C40 C45 1.500(15)
C40 C45A 1.530(14)
C41 C42 1.369(10)
C41 H41 0.9300
C42 C43 1.401(9)
C42 H42 0.9300
C43 C44 1.388(9)
C43 H43 0.9300
C44 H44 0.9300
C45 C47 1.5001(8)
C45 C46 1.53(2)
C45 H45 0.9800
C47 C48 1.5000(11)
C47 H47A 0.9700
C47 H47B 0.9700
C46 H46A 0.9600
C46 H46B 0.9600
C46 H46C 0.9600
C48 H48A 0.9600
C48 H48B 0.9600
C48 H48C 0.9600
C45A C47A 1.5002(10)
C45A C46A 1.5004(10)
C45A H45A 0.9800
C46A H46D 0.9600
C46A H46E 0.9600
C46A H46F 0.9600
C47A C48A 1.5002(10)
C47A H47C 0.9700
C47A H47D 0.9700
C48A H48D 0.9600
C48A H48E 0.9600
C48A H48F 0.9600
C3 N2 1.469(8)
C3 C4 1.476(9)
C3 H3B 0.9700
C3 H3A 0.9700
C4 N3 1.467(8)
C4 H4B 0.9700
C4 H4A 0.9700
C5 N3 1.458(9)
C5 C6 1.459(11)
C5 H5B 0.9700
C5 H5A 0.9700
C6 N1 1.483(9)
C6 H6B 0.9700
C6 H6A 0.9700
C1 N1 1.463(9)
C1 C2 1.466(9)
C1 H1B 0.9700
C1 H1A 0.9700
C2 N2 1.478(9)
C2 H2B 0.9700
C2 H2A 0.9700
C8 N2 1.461(8)
C8 H8C 0.9600
C8 H8A 0.9600
C8 H8B 0.9600
C9 N3 1.452(9)
C9 H9A 0.9600
C9 H9B 0.9600
C9 H9C 0.9600
C7 N1 1.450(8)
C7 H7B 0.9600
C7 H7A 0.9600
C7 H7C 0.9600
C60 C61 1.430(10)
C60 H60A 0.9600
C60 H60B 0.9600
C60 H60C 0.9600
C61 N4 1.139(9)
B1 N22 1.518(9)
B1 N12 1.526(9)
B1 N32 1.557(9)
B1 H 1.0280
Cu1 S1 2.120(2)
Cu1 N1 2.129(6)
Cu1 N2 2.148(6)
Cu1 N3 2.189(6)
Mo1 O1 1.681(4)
Mo1 O2 1.999(4)
Mo1 N31 2.226(5)
Mo1 S1 2.268(2)
Mo1 N21 2.315(5)
Mo1 N11 2.368(5)
N31 N32 1.366(7)
N11 N12 1.368(7)
N21 N22 1.357(7)

loop_
_geom_torsion_atom_site_label_1
_geom_torsion_atom_site_label_2
_geom_torsion_atom_site_label_3
_geom_torsion_atom_site_label_4
_geom_torsion
N32 C33 C34 C35 1.1(8)
C33 C34 C35 N31 -0.5(8)
C33 C34 C35 C36 175.0(7)
N31 C35 C36 C38 -138.7(7)
C34 C35 C36 C38 46.4(10)
N31 C35 C36 C37 99.1(8)
C34 C35 C36 C37 -75.8(9)
N12 C13 C14 C15 0.5(9)
C13 C14 C15 N11 -0.7(9)
C13 C14 C15 C16 -179.4(7)
N11 C15 C16 C17 107.2(8)
C14 C15 C16 C17 -74.2(10)
N11 C15 C16 C18 -130.3(8)
C14 C15 C16 C18 48.2(11)
N22 C23 C24 C25 0.0(9)
C23 C24 C25 N21 -0.5(9)
C23 C24 C25 C26 -179.0(7)
N21 C25 C26 C27 -112.1(9)
C24 C25 C26 C27 66.2(12)
N21 C25 C26 C28 125.2(9)
C24 C25 C26 C28 -56.5(12)
O2 C39 C40 C41 175.4(6)
C44 C39 C40 C41 -2.2(11)
O2 C39 C40 C45 -11.9(12)
C44 C39 C40 C45 170.6(9)
O2 C39 C40 C45A 4.7(11)
C44 C39 C40 C45A -172.9(8)
C39 C40 C41 C42 -0.1(12)
C45 C40 C41 C42 -173.2(9)
C45A C40 C41 C42 170.2(8)
C40 C41 C42 C43 1.7(12)
C41 C42 C43 C44 -0.9(11)
C42 C43 C44 C39 -1.4(10)
O2 C39 C44 C43 -174.5(6)
C40 C39 C44 C43 2.9(10)
C41 C40 C45 C47 -63.9(18)
C39 C40 C45 C47 123.5(14)
C41 C40 C45 C46 60.9(17)
C39 C40 C45 C46 -111.7(17)
C40 C45 C47 C48 -169.4(16)
C46 C45 C47 C48 62(2)
C41 C40 C45A C47A 47.4(15)
C39 C40 C45A C47A -142.5(11)
C41 C40 C45A C46A -73.8(14)
C39 C40 C45A C46A 96.3(14)
C46A C45A C47A C48A 172.4(16)
C40 C45A C47A C48A 47.1(19)
N2 C3 C4 N3 41.7(11)
N3 C5 C6 N1 42.2(10)
N1 C1 C2 N2 44.0(10)
C4 C3 N2 C8 -163.8(7)
C4 C3 N2 C2 71.2(9)
C4 C3 N2 Cu1 -44.6(8)
C1 C2 N2 C8 106.9(7)
C1 C2 N2 C3 -127.6(7)
C1 C2 N2 Cu1 -15.2(8)
C6 C5 N3 C9 -164.1(7)
C6 C5 N3 C4 70.6(9)
C6 C5 N3 Cu1 -43.9(8)
C3 C4 N3 C9 109.8(8)
C3 C4 N3 C5 -125.2(8)
C3 C4 N3 Cu1 -13.5(9)
C2 C1 N1 C7 -166.0(7)
C2 C1 N1 C6 68.6(9)
C2 C1 N1 Cu1 -46.4(8)
C5 C6 N1 C7 109.7(8)
C5 C6 N1 C1 -125.9(8)
C5 C6 N1 Cu1 -14.3(8)
C34 C35 N31 N32 -0.3(7)
C36 C35 N31 N32 -176.1(6)
C34 C35 N31 Mo1 174.1(4)
C36 C35 N31 Mo1 -1.7(10)
C34 C33 N32 N31 -1.4(8)
C34 C33 N32 B1 -179.1(6)
C35 N31 N32 C33 1.0(7)
Mo1 N31 N32 C33 -174.0(4)
C35 N31 N32 B1 178.9(5)
Mo1 N31 N32 B1 3.9(7)
N22 B1 N32 C33 116.8(7)
N12 B1 N32 C33 -125.3(7)
N22 B1 N32 N31 -60.7(7)
N12 B1 N32 N31 57.2(8)
C14 C15 N11 N12 0.7(8)
C16 C15 N11 N12 179.4(7)
C14 C15 N11 Mo1 174.9(5)
C16 C15 N11 Mo1 -6.3(11)
C14 C13 N12 N11 -0.1(8)
C14 C13 N12 B1 179.0(6)
C15 N11 N12 C13 -0.3(7)
Mo1 N11 N12 C13 -175.8(5)
C15 N11 N12 B1 -179.5(6)
Mo1 N11 N12 B1 5.1(7)
N22 B1 N12 C13 -121.3(7)
N32 B1 N12 C13 120.1(7)
N22 B1 N12 N11 57.7(8)
N32 B1 N12 N11 -60.9(7)
C24 C25 N21 N22 0.8(8)
C26 C25 N21 N22 179.4(7)
C24 C25 N21 Mo1 -168.1(5)
C26 C25 N21 Mo1 10.5(10)
C24 C23 N22 N21 0.5(9)
C24 C23 N22 B1 179.4(7)
C25 N21 N22 C23 -0.8(8)
Mo1 N21 N22 C23 169.4(5)
C25 N21 N22 B1 -179.8(6)
Mo1 N21 N22 B1 -9.5(8)
N12 B1 N22 C23 125.7(8)
N32 B1 N22 C23 -116.0(8)
N12 B1 N22 N21 -55.6(8)
N32 B1 N22 N21 62.7(8)
C44 C39 O2 Mo1 -11.9(9)
C40 C39 O2 Mo1 170.6(5)
